data_7025636
loop_
_publ_author_name
'Swartz, 2nd, Douglas L'
'Spencer, Liam P.'
'Scott, Brian L.'
'Odom, Aaron L.'
'Boncella, James M.'

_publ_section_title
;
 Exploring the coordination modes of pyrrolyl ligands in bis(imido)
 uranium(VI) complexes.
;
_journal_issue 29
_journal_name_full 'Dalton transactions (Cambridge, England : 2003)'
_journal_page_first 6841
_journal_page_last 6846
_journal_paper_doi 10.1039/c002440f
_journal_volume 39
_journal_year 2010
_chemical_formula_sum 'C37 H50 N4 U'
_chemical_formula_weight 788.84
_chemical_name_systematic
;
?
;
_space_group_IT_number 2
_symmetry_cell_setting triclinic
_symmetry_space_group_name_Hall '-P 1'
_symmetry_space_group_name_H-M 'P -1'
_atom_sites_solution_hydrogens geom
_atom_sites_solution_primary direct
_atom_sites_solution_secondary difmap
_audit_creation_method SHELXL-97
_cell_angle_alpha 87.3010(10)
_cell_angle_beta 80.7680(10)
_cell_angle_gamma 73.3150(10)
_cell_formula_units_Z 2
_cell_length_a 11.1415(9)
_cell_length_b 12.5846(11)
_cell_length_c 12.7942(11)
_cell_measurement_temperature 120(1)
_cell_volume 1696.1(2)
_computing_cell_refinement 'SAINT+, v. 7.06 (Bruker AXS, 2001)'
_computing_data_collection 'APEX II, v. 1.08 (Bruker AXS, 2003)'
_computing_data_reduction 'SAINT+, v. 7.06 (Bruker AXS, 2001)'
_computing_molecular_graphics 'SHELXTL, v. 6.10, (Bruker AXS, 2000)'
_computing_publication_material 'SHELXTL, v. 6.10, (Bruker AXS, 2000)'
_computing_structure_refinement 'SHELXL-97 (Sheldrick, 1997)'
_computing_structure_solution 'SHELXS-97 (Sheldrick, 1990)'
_diffrn_ambient_temperature 120(1)
_diffrn_measured_fraction_theta_full 0.977
_diffrn_measured_fraction_theta_max 0.886
_diffrn_measurement_device_type 'Bruker D8 with APEXII CCD'
_diffrn_measurement_method '\w scans'
_diffrn_radiation_monochromator graphite
_diffrn_radiation_source 'fine-focus sealed tube'
_diffrn_radiation_type MoK\a
_diffrn_radiation_wavelength 0.71073
_diffrn_reflns_av_R_equivalents 0.0354
_diffrn_reflns_av_sigmaI/netI 0.0543
_diffrn_reflns_limit_h_max 14
_diffrn_reflns_limit_h_min -14
_diffrn_reflns_limit_k_max 16
_diffrn_reflns_limit_k_min -16
_diffrn_reflns_limit_l_max 16
_diffrn_reflns_limit_l_min -16
_diffrn_reflns_number 15658
_diffrn_reflns_theta_full 25.00
_diffrn_reflns_theta_max 28.36
_diffrn_reflns_theta_min 2.18
_diffrn_standards_decay_% 0
_diffrn_standards_interval_count 0
_diffrn_standards_interval_time 0
_diffrn_standards_number 0
_exptl_absorpt_coefficient_mu 4.815
_exptl_absorpt_correction_T_max 0.6993
_exptl_absorpt_correction_T_min 0.4777
_exptl_absorpt_correction_type multi-scan
_exptl_absorpt_process_details 'SADABS 2.03 (Sheldrick, 2001)'
_exptl_crystal_colour black
_exptl_crystal_density_diffrn 1.545
_exptl_crystal_density_method 'not measured'
_exptl_crystal_description irregular
_exptl_crystal_F_000 784
_exptl_crystal_size_max 0.18
_exptl_crystal_size_mid 0.16
_exptl_crystal_size_min 0.08
_refine_diff_density_max 1.345
_refine_diff_density_min -0.851
_refine_diff_density_rms 0.154
_refine_ls_extinction_method none
_refine_ls_goodness_of_fit_ref 1.037
_refine_ls_hydrogen_treatment constr
_refine_ls_matrix_type full
_refine_ls_number_parameters 379
_refine_ls_number_reflns 7516
_refine_ls_number_restraints 0
_refine_ls_restrained_S_all 1.037
_refine_ls_R_factor_all 0.0411
_refine_ls_R_factor_gt 0.0335
_refine_ls_shift/su_max 0.001
_refine_ls_shift/su_mean 0.000
_refine_ls_structure_factor_coef Fsqd
_refine_ls_weighting_details 'calc w=1/[\s^2^(Fo^2^)+(0.0488P)^2^+0.0000P] where P=(Fo^2^+2Fc^2^)/3'
_refine_ls_weighting_scheme calc
_refine_ls_wR_factor_gt 0.0819
_refine_ls_wR_factor_ref 0.0852
_reflns_number_gt 6664
_reflns_number_total 7516
_reflns_threshold_expression >2sigma(I)
_cod_data_source_file c002440f.txt
_cod_data_source_block apx764
_cod_database_code 7025636

loop_
_symmetry_equiv_pos_as_xyz
'x, y, z'
'-x, -y, -z'

loop_
_atom_site_label
_atom_site_type_symbol
_atom_site_fract_x
_atom_site_fract_y
_atom_site_fract_z
_atom_site_U_iso_or_equiv
_atom_site_adp_type
_atom_site_occupancy
_atom_site_symmetry_multiplicity
_atom_site_calc_flag
_atom_site_refinement_flags
U1 U 0.098236(15) 0.203606(12) 0.256047(12) 0.01269(6) Uani 1 1 d .
N1 N 0.1517(4) 0.1086(3) 0.3728(3) 0.0180(8) Uani 1 1 d .
N2 N -0.0725(3) 0.2180(3) 0.2285(3) 0.0153(8) Uani 1 1 d .
N3 N 0.3152(4) 0.1266(3) 0.1398(3) 0.0150(8) Uani 1 1 d .
N4 N 0.0832(4) 0.4108(3) 0.2182(3) 0.0164(8) Uani 1 1 d .
C1 C 0.2137(5) 0.0456(4) 0.4589(4) 0.0191(9) Uani 1 1 d .
C2 C 0.3539(6) 0.0386(5) 0.4357(5) 0.0432(16) Uani 1 1 d .
H2A H 0.3904 0.0014 0.3694 0.065 Uiso 1 1 calc R
H2B H 0.3960 -0.0021 0.4912 0.065 Uiso 1 1 calc R
H2C H 0.3638 0.1120 0.4319 0.065 Uiso 1 1 calc R
C3 C 0.1983(6) -0.0709(4) 0.4617(4) 0.0322(12) Uani 1 1 d .
H3A H 0.1097 -0.0666 0.4760 0.048 Uiso 1 1 calc R
H3B H 0.2405 -0.1132 0.5164 0.048 Uiso 1 1 calc R
H3C H 0.2348 -0.1063 0.3946 0.048 Uiso 1 1 calc R
C4 C 0.1542(6) 0.1050(4) 0.5640(4) 0.0352(14) Uani 1 1 d .
H4A H 0.0655 0.1098 0.5775 0.053 Uiso 1 1 calc R
H4B H 0.1645 0.1783 0.5606 0.053 Uiso 1 1 calc R
H4C H 0.1952 0.0641 0.6200 0.053 Uiso 1 1 calc R
C5 C -0.1932(5) 0.2391(4) 0.1899(4) 0.0195(10) Uani 1 1 d .
C6 C -0.2097(6) 0.1305(5) 0.1549(6) 0.0506(18) Uani 1 1 d .
H6A H -0.1421 0.0980 0.0991 0.076 Uiso 1 1 calc R
H6B H -0.2895 0.1450 0.1297 0.076 Uiso 1 1 calc R
H6C H -0.2078 0.0803 0.2138 0.076 Uiso 1 1 calc R
C7 C -0.2988(5) 0.2894(6) 0.2785(5) 0.0465(17) Uani 1 1 d .
H7A H -0.2965 0.2384 0.3369 0.070 Uiso 1 1 calc R
H7B H -0.3790 0.3045 0.2537 0.070 Uiso 1 1 calc R
H7C H -0.2881 0.3573 0.3012 0.070 Uiso 1 1 calc R
C8 C -0.1969(7) 0.3184(7) 0.0971(6) 0.063(2) Uani 1 1 d .
H8A H -0.1303 0.2857 0.0408 0.094 Uiso 1 1 calc R
H8B H -0.1856 0.3864 0.1189 0.094 Uiso 1 1 calc R
H8C H -0.2774 0.3335 0.0729 0.094 Uiso 1 1 calc R
C9 C 0.3085(5) -0.0712(4) 0.1529(3) 0.0170(9) Uani 1 1 d .
C10 C 0.2261(5) -0.1390(4) 0.1747(4) 0.0188(10) Uani 1 1 d .
C11 C 0.2754(5) -0.2510(4) 0.1991(4) 0.0231(10) Uani 1 1 d .
H11 H 0.2205 -0.2951 0.2131 0.028 Uiso 1 1 calc R
C12 C 0.4026(5) -0.2983(4) 0.2032(4) 0.0233(11) Uani 1 1 d .
C13 C 0.4817(5) -0.2297(4) 0.1855(4) 0.0225(10) Uani 1 1 d .
H13 H 0.5672 -0.2598 0.1904 0.027 Uiso 1 1 calc R
C14 C 0.4380(5) -0.1167(4) 0.1605(3) 0.0188(10) Uani 1 1 d .
C15 C 0.0834(5) -0.0964(4) 0.1789(4) 0.0254(11) Uani 1 1 d .
H15A H 0.0603 -0.0188 0.1617 0.038 Uiso 1 1 calc R
H15B H 0.0422 -0.1071 0.2489 0.038 Uiso 1 1 calc R
H15C H 0.0573 -0.1364 0.1289 0.038 Uiso 1 1 calc R
C16 C 0.4557(6) -0.4201(4) 0.2245(5) 0.0332(13) Uani 1 1 d .
H16A H 0.5454 -0.4370 0.2245 0.050 Uiso 1 1 calc R
H16B H 0.4401 -0.4624 0.1703 0.050 Uiso 1 1 calc R
H16C H 0.4155 -0.4385 0.2922 0.050 Uiso 1 1 calc R
C17 C 0.5358(5) -0.0532(4) 0.1430(4) 0.0228(10) Uani 1 1 d .
H17A H 0.4958 0.0229 0.1271 0.034 Uiso 1 1 calc R
H17B H 0.6002 -0.0853 0.0848 0.034 Uiso 1 1 calc R
H17C H 0.5737 -0.0567 0.2058 0.034 Uiso 1 1 calc R
C18 C 0.2590(4) 0.0454(3) 0.1185(3) 0.0153(9) Uani 1 1 d .
C19 C 0.1660(4) 0.0926(4) 0.0544(3) 0.0164(9) Uani 1 1 d .
H19 H 0.1130 0.0571 0.0304 0.020 Uiso 1 1 calc R
C20 C 0.1668(4) 0.2022(4) 0.0328(3) 0.0163(9) Uani 1 1 d .
H20 H 0.1152 0.2530 -0.0079 0.020 Uiso 1 1 calc R
C21 C 0.2610(4) 0.2204(4) 0.0847(3) 0.0156(9) Uani 1 1 d .
C22 C 0.2903(4) 0.3275(4) 0.1048(3) 0.0182(9) Uani 1 1 d .
C23 C 0.4329(4) 0.3041(4) 0.1076(4) 0.0218(10) Uani 1 1 d .
H23A H 0.4794 0.2821 0.0385 0.033 Uiso 1 1 calc R
H23B H 0.4588 0.2457 0.1573 0.033 Uiso 1 1 calc R
H23C H 0.4497 0.3700 0.1288 0.033 Uiso 1 1 calc R
C24 C 0.2482(5) 0.4149(4) 0.0207(4) 0.0264(11) Uani 1 1 d .
H24A H 0.2995 0.3915 -0.0465 0.040 Uiso 1 1 calc R
H24B H 0.2578 0.4844 0.0403 0.040 Uiso 1 1 calc R
H24C H 0.1609 0.4236 0.0156 0.040 Uiso 1 1 calc R
C25 C 0.2120(4) 0.3632(3) 0.2111(3) 0.0164(9) Uani 1 1 d .
C26 C 0.2443(4) 0.3360(3) 0.3126(3) 0.0163(9) Uani 1 1 d .
H26 H 0.3247 0.3015 0.3292 0.020 Uiso 1 1 calc R
C27 C 0.1306(4) 0.3713(4) 0.3844(3) 0.0174(9) Uani 1 1 d .
H27 H 0.1215 0.3642 0.4577 0.021 Uiso 1 1 calc R
C28 C 0.0342(5) 0.4190(4) 0.3247(3) 0.0170(9) Uani 1 1 d .
C29 C -0.0984(5) 0.4844(4) 0.3619(3) 0.0165(9) Uani 1 1 d .
C30 C -0.1770(4) 0.4469(4) 0.4458(3) 0.0175(9) Uani 1 1 d .
C31 C -0.2989(5) 0.5139(4) 0.4783(4) 0.0201(10) Uani 1 1 d .
H31 H -0.3505 0.4879 0.5317 0.024 Uiso 1 1 calc R
C32 C -0.3482(4) 0.6183(4) 0.4352(4) 0.0203(10) Uani 1 1 d .
C33 C -0.2678(5) 0.6540(4) 0.3552(4) 0.0194(10) Uani 1 1 d .
H33 H -0.2972 0.7240 0.3261 0.023 Uiso 1 1 calc R
C34 C -0.1462(5) 0.5900(4) 0.3170(3) 0.0173(9) Uani 1 1 d .
C35 C -0.1321(5) 0.3388(4) 0.5006(4) 0.0257(11) Uani 1 1 d .
H35A H -0.0465 0.3019 0.4697 0.039 Uiso 1 1 calc R
H35B H -0.1858 0.2930 0.4929 0.039 Uiso 1 1 calc R
H35C H -0.1349 0.3517 0.5744 0.039 Uiso 1 1 calc R
C36 C -0.0665(5) 0.6391(4) 0.2324(4) 0.0232(10) Uani 1 1 d .
H36A H 0.0150 0.5864 0.2135 0.035 Uiso 1 1 calc R
H36B H -0.0556 0.7053 0.2589 0.035 Uiso 1 1 calc R
H36C H -0.1081 0.6569 0.1711 0.035 Uiso 1 1 calc R
C37 C -0.4786(5) 0.6901(4) 0.4752(4) 0.0287(11) Uani 1 1 d .
H37A H -0.5189 0.6518 0.5303 0.043 Uiso 1 1 calc R
H37B H -0.5276 0.7068 0.4182 0.043 Uiso 1 1 calc R
H37C H -0.4730 0.7579 0.5028 0.043 Uiso 1 1 calc R

loop_
_atom_site_aniso_label
_atom_site_aniso_U_11
_atom_site_aniso_U_22
_atom_site_aniso_U_33
_atom_site_aniso_U_23
_atom_site_aniso_U_13
_atom_site_aniso_U_12
U1 0.01207(10) 0.01246(9) 0.01356(9) -0.00137(5) -0.00302(6) -0.00271(6)
N1 0.022(2) 0.0150(19) 0.0166(18) 0.0012(14) -0.0027(16) -0.0053(16)
N2 0.013(2) 0.0174(19) 0.0154(18) -0.0020(14) -0.0019(15) -0.0043(15)
N3 0.013(2) 0.0173(19) 0.0137(17) -0.0048(14) -0.0018(14) -0.0028(15)
N4 0.019(2) 0.0170(19) 0.0163(18) -0.0014(14) -0.0037(15) -0.0083(16)
C1 0.019(3) 0.020(2) 0.019(2) 0.0020(17) -0.0095(19) -0.0039(19)
C2 0.031(4) 0.055(4) 0.048(4) 0.025(3) -0.017(3) -0.017(3)
C3 0.038(3) 0.021(3) 0.037(3) 0.012(2) -0.016(3) -0.005(2)
C4 0.052(4) 0.028(3) 0.022(3) 0.002(2) -0.017(3) -0.001(3)
C5 0.018(3) 0.019(2) 0.019(2) -0.0033(18) -0.0028(18) -0.0007(19)
C6 0.034(4) 0.035(3) 0.088(5) -0.023(3) -0.031(4) -0.002(3)
C7 0.017(3) 0.078(5) 0.037(3) -0.030(3) -0.010(2) 0.007(3)
C8 0.032(4) 0.099(6) 0.070(5) 0.056(4) -0.035(4) -0.034(4)
C9 0.022(3) 0.015(2) 0.015(2) -0.0023(16) -0.0034(18) -0.0061(18)
C10 0.019(3) 0.019(2) 0.019(2) -0.0036(17) 0.0003(18) -0.0063(19)
C11 0.025(3) 0.018(2) 0.027(3) -0.0095(19) 0.002(2) -0.009(2)
C12 0.031(3) 0.016(2) 0.021(2) -0.0031(18) -0.006(2) -0.001(2)
C13 0.020(3) 0.023(2) 0.022(2) -0.0025(19) -0.0062(19) 0.001(2)
C14 0.019(3) 0.018(2) 0.017(2) -0.0056(17) -0.0003(18) -0.0017(19)
C15 0.020(3) 0.019(2) 0.038(3) -0.002(2) -0.002(2) -0.007(2)
C16 0.037(3) 0.016(2) 0.044(3) -0.002(2) -0.009(3) -0.002(2)
C17 0.017(3) 0.024(3) 0.024(2) -0.0020(19) -0.0016(19) -0.001(2)
C18 0.016(2) 0.012(2) 0.017(2) -0.0027(16) -0.0005(17) -0.0033(17)
C19 0.011(2) 0.019(2) 0.019(2) -0.0040(17) -0.0024(17) -0.0038(18)
C20 0.013(2) 0.021(2) 0.014(2) -0.0012(16) -0.0039(17) -0.0018(18)
C21 0.013(2) 0.016(2) 0.015(2) -0.0034(16) 0.0001(17) -0.0009(17)
C22 0.018(2) 0.017(2) 0.018(2) -0.0025(17) 0.0023(18) -0.0052(18)
C23 0.016(3) 0.023(2) 0.028(3) -0.0017(19) -0.0013(19) -0.010(2)
C24 0.032(3) 0.022(3) 0.023(2) 0.0016(19) 0.001(2) -0.008(2)
C25 0.019(2) 0.010(2) 0.019(2) -0.0021(16) 0.0001(18) -0.0053(18)
C26 0.016(2) 0.012(2) 0.022(2) 0.0008(16) -0.0057(18) -0.0040(17)
C27 0.021(3) 0.016(2) 0.017(2) -0.0032(17) -0.0049(18) -0.0071(19)
C28 0.021(3) 0.012(2) 0.020(2) -0.0030(16) -0.0013(18) -0.0072(18)
C29 0.020(2) 0.017(2) 0.013(2) -0.0065(16) 0.0019(17) -0.0081(19)
C30 0.022(3) 0.014(2) 0.017(2) -0.0042(16) -0.0014(18) -0.0067(19)
C31 0.020(3) 0.023(2) 0.020(2) -0.0057(18) 0.0024(19) -0.013(2)
C32 0.017(3) 0.022(2) 0.026(2) -0.0093(19) -0.0071(19) -0.0072(19)
C33 0.019(3) 0.017(2) 0.022(2) -0.0014(18) -0.0077(19) -0.0021(19)
C34 0.019(2) 0.018(2) 0.016(2) -0.0023(17) -0.0067(18) -0.0055(19)
C35 0.031(3) 0.020(2) 0.023(2) -0.0017(19) 0.007(2) -0.010(2)
C36 0.027(3) 0.015(2) 0.025(2) 0.0048(18) -0.005(2) -0.003(2)
C37 0.021(3) 0.033(3) 0.030(3) -0.009(2) -0.004(2) -0.004(2)

loop_
_atom_type_symbol
_atom_type_description
_atom_type_scat_dispersion_real
_atom_type_scat_dispersion_imag
_atom_type_scat_source
C C 0.0033 0.0016 'International Tables Vol C Tables 4.2.6.8 and 6.1.1.4'
H H 0.0000 0.0000 'International Tables Vol C Tables 4.2.6.8 and 6.1.1.4'
N N 0.0061 0.0033 'International Tables Vol C Tables 4.2.6.8 and 6.1.1.4'
U U -9.6767 9.6646 'International Tables Vol C Tables 4.2.6.8 and 6.1.1.4'

loop_
_geom_angle_atom_site_label_1
_geom_angle_atom_site_label_2
_geom_angle_atom_site_label_3
_geom_angle
N1 U1 N2 116.06(15)
N1 U1 N3 91.90(14)
N2 U1 N3 130.79(13)
N1 U1 N4 131.47(13)
N2 U1 N4 94.11(14)
N3 U1 N4 95.72(12)
N1 U1 C21 121.43(15)
N2 U1 C21 114.18(14)
N3 U1 C21 30.58(12)
N4 U1 C21 70.45(12)
N1 U1 C25 115.01(15)
N2 U1 C25 122.85(15)
N3 U1 C25 69.76(12)
N4 U1 C25 30.35(13)
C21 U1 C25 52.71(13)
N1 U1 C18 89.10(14)
N2 U1 C18 106.45(14)
N3 U1 C18 30.28(12)
N4 U1 C18 119.14(12)
C21 U1 C18 48.77(13)
C25 U1 C18 98.22(13)
N1 U1 C28 107.45(14)
N2 U1 C28 92.65(14)
N3 U1 C28 117.79(12)
N4 U1 C28 29.81(12)
C21 U1 C28 98.22(13)
C25 U1 C28 48.29(13)
C18 U1 C28 146.27(13)
N1 U1 C26 86.61(14)
N2 U1 C26 139.91(14)
N3 U1 C26 76.58(12)
N4 U1 C26 49.47(12)
C21 U1 C26 73.29(13)
C25 U1 C26 29.43(13)
C18 U1 C26 106.50(13)
C28 U1 C26 47.72(14)
N1 U1 C20 136.76(14)
N2 U1 C20 85.79(14)
N3 U1 C20 49.64(12)
N4 U1 C20 78.63(12)
C21 U1 C20 29.40(13)
C25 U1 C20 73.96(13)
C18 U1 C20 47.93(13)
C28 U1 C20 108.23(13)
C26 U1 C20 99.90(13)
N1 U1 C27 82.92(14)
N2 U1 C27 117.28(14)
N3 U1 C27 105.09(12)
N4 U1 C27 48.82(12)
C21 U1 C27 99.29(13)
C25 U1 C27 47.86(13)
C18 U1 C27 134.53(13)
C28 U1 C27 28.65(13)
C26 U1 C27 28.65(13)
C20 U1 C27 121.42(13)
N1 U1 C19 113.93(14)
N2 U1 C19 82.09(13)
N3 U1 C19 48.93(12)
N4 U1 C19 106.83(12)
C21 U1 C19 47.60(13)
C25 U1 C19 99.31(13)
C18 U1 C19 28.82(13)
C28 U1 C19 136.17(13)
C26 U1 C19 120.19(13)
C20 U1 C19 28.25(12)
C27 U1 C19 146.84(13)
C1 N1 U1 168.7(3)
C5 N2 U1 169.3(3)
C21 N3 C18 106.7(4)
C21 N3 U1 77.9(2)
C18 N3 U1 81.6(2)
C25 N4 C28 106.7(4)
C25 N4 U1 77.7(2)
C28 N4 U1 81.3(2)
N1 C1 C2 108.2(4)
N1 C1 C3 109.0(4)
C2 C1 C3 109.3(4)
N1 C1 C4 109.5(4)
C2 C1 C4 110.1(5)
C3 C1 C4 110.7(4)
N2 C5 C7 108.7(4)
N2 C5 C8 109.7(4)
C7 C5 C8 109.8(5)
N2 C5 C6 109.9(4)
C7 C5 C6 109.3(5)
C8 C5 C6 109.4(5)
C14 C9 C10 119.3(4)
C14 C9 C18 120.8(4)
C10 C9 C18 119.9(4)
C11 C10 C9 119.5(5)
C11 C10 C15 116.7(4)
C9 C10 C15 123.8(4)
C12 C11 C10 122.2(4)
C11 C12 C13 117.7(4)
C11 C12 C16 121.8(5)
C13 C12 C16 120.5(5)
C12 C13 C14 122.7(5)
C13 C14 C9 118.6(4)
C13 C14 C17 116.5(4)
C9 C14 C17 125.0(4)
N3 C18 C19 108.5(4)
N3 C18 C9 120.9(4)
C19 C18 C9 130.3(4)
N3 C18 U1 68.1(2)
C19 C18 U1 80.9(3)
C9 C18 U1 121.3(3)
C20 C19 C18 108.1(4)
C20 C19 U1 74.1(2)
C18 C19 U1 70.3(2)
C19 C20 C21 106.5(4)
C19 C20 U1 77.6(2)
C21 C20 U1 68.1(2)
N3 C21 C20 110.2(4)
N3 C21 C22 118.5(4)
C20 C21 C22 130.2(4)
N3 C21 U1 71.6(2)
C20 C21 U1 82.5(3)
C22 C21 U1 102.3(3)
C25 C22 C21 102.7(3)
C25 C22 C24 110.3(4)
C21 C22 C24 111.3(4)
C25 C22 C23 112.0(4)
C21 C22 C23 109.6(4)
C24 C22 C23 110.6(4)
N4 C25 C26 110.0(4)
N4 C25 C22 119.6(4)
C26 C25 C22 129.1(4)
N4 C25 U1 72.0(2)
C26 C25 U1 81.8(3)
C22 C25 U1 102.3(3)
C25 C26 C27 106.3(4)
C25 C26 U1 68.8(2)
C27 C26 U1 77.3(3)
C28 C27 C26 107.1(4)
C28 C27 U1 70.7(2)
C26 C27 U1 74.0(2)
N4 C28 C27 109.8(4)
N4 C28 C29 121.0(4)
C27 C28 C29 128.6(4)
N4 C28 U1 68.9(2)
C27 C28 U1 80.6(3)
C29 C28 U1 123.0(3)
C34 C29 C30 118.8(4)
C34 C29 C28 119.1(4)
C30 C29 C28 122.0(4)
C31 C30 C29 118.8(4)
C31 C30 C35 119.0(4)
C29 C30 C35 122.2(4)
C30 C31 C32 123.4(4)
C33 C32 C31 116.4(4)
C33 C32 C37 121.6(4)
C31 C32 C37 121.9(4)
C34 C33 C32 123.1(4)
C33 C34 C29 119.4(4)
C33 C34 C36 118.2(4)
C29 C34 C36 122.3(4)

loop_
_geom_bond_atom_site_label_1
_geom_bond_atom_site_label_2
_geom_bond_distance
U1 N1 1.930(4)
U1 N2 1.946(4)
U1 N3 2.575(4)
U1 N4 2.592(4)
U1 C21 2.654(4)
U1 C25 2.663(4)
U1 C18 2.746(4)
U1 C28 2.746(4)
U1 C26 2.828(4)
U1 C20 2.835(4)
U1 C27 2.870(4)
U1 C19 2.879(4)
N1 C1 1.471(6)
N2 C5 1.455(6)
N3 C21 1.381(6)
N3 C18 1.399(5)
N4 C25 1.377(6)
N4 C28 1.381(6)
C1 C2 1.519(7)
C1 C3 1.523(7)
C1 C4 1.526(7)
C5 C7 1.511(7)
C5 C8 1.512(7)
C5 C6 1.526(7)
C9 C14 1.409(7)
C9 C10 1.412(6)
C9 C18 1.484(6)
C10 C11 1.398(7)
C10 C15 1.518(7)
C11 C12 1.380(7)
C12 C13 1.388(7)
C12 C16 1.505(7)
C13 C14 1.404(6)
C14 C17 1.511(6)
C18 C19 1.406(6)
C19 C20 1.395(6)
C20 C21 1.404(6)
C21 C22 1.517(6)
C22 C25 1.505(6)
C22 C24 1.530(7)
C22 C23 1.537(7)
C25 C26 1.404(6)
C26 C27 1.410(6)
C27 C28 1.395(7)
C28 C29 1.484(6)
C29 C34 1.413(6)
C29 C30 1.425(6)
C30 C31 1.387(6)
C30 C35 1.492(6)
C31 C32 1.395(7)
C32 C33 1.395(7)
C32 C37 1.497(7)
C33 C34 1.386(7)
C34 C36 1.512(6)
